data_2221381
loop_
_publ_author_name
'Shao, Teng-fei'
'Zhao, Gui-long'
'Wang, Jian-wu'

_publ_section_title
;Ethyl
 6-methylsulfanyl-2-phenyl-1<i>H</i>-imidazo[1,2-<i>b</i>]pyrazole-7-carboxylate
 monohydrate
;
_journal_coeditor_code HG2495
_journal_issue 4
_journal_name_full 'Acta Crystallographica Section E'
_journal_page_first o923
_journal_paper_doi 10.1107/S1600536809010988
_journal_volume 65
_journal_year 2009
_chemical_formula_iupac 'C15 H15 N3 O2 S, H2 O'
_chemical_formula_moiety 'C15 H15 N3 O2 S, H2 O'
_chemical_formula_sum 'C15 H17 N3 O3 S'
_chemical_formula_weight 319.38
_chemical_name_systematic
;Ethyl
6-methylsulfanyl-2-phenyl-1<i>H</i>-imidazo[1,2-<i>b</i>]pyrazole-7-carboxylate
monohydrate
;
_space_group_IT_number 33
_symmetry_cell_setting orthorhombic
_symmetry_space_group_name_Hall 'P 2c -2n'
_symmetry_space_group_name_H-M 'P n a 21'
_atom_sites_solution_hydrogens geom
_atom_sites_solution_primary direct
_atom_sites_solution_secondary difmap
_audit_creation_method SHELXL-97
_cell_angle_alpha 90.00
_cell_angle_beta 90.00
_cell_angle_gamma 90.00
_cell_formula_units_Z 4
_cell_length_a 19.017(2)
_cell_length_b 5.4854(7)
_cell_length_c 15.2314(18)
_cell_measurement_reflns_used 1077
_cell_measurement_temperature 273(2)
_cell_measurement_theta_max 18.0
_cell_measurement_theta_min 2.53
_cell_volume 1588.9(3)
_computing_cell_refinement 'SAINT (Bruker, 1999)'
_computing_data_collection 'SMART (Bruker, 1998)'
_computing_data_reduction 'SAINT (Bruker, 1999)'
_computing_molecular_graphics 'SHELXTL (Sheldrick, 2008)'
_computing_publication_material 'SHELXTL (Sheldrick, 2008)'
_computing_structure_refinement 'SHELXTL (Sheldrick, 2008)'
_computing_structure_solution 'SHELXTL (Sheldrick, 2008)'
_diffrn_ambient_temperature 273(2)
_diffrn_measured_fraction_theta_full 0.993
_diffrn_measured_fraction_theta_max 0.993
_diffrn_measurement_device_type 'Bruker SMART CCD area-detector'
_diffrn_measurement_method '\f and \w'
_diffrn_radiation_monochromator graphite
_diffrn_radiation_source 'fine-focus sealed tube'
_diffrn_radiation_type MoK\a
_diffrn_radiation_wavelength 0.71073
_diffrn_reflns_av_R_equivalents 0.0511
_diffrn_reflns_av_sigmaI/netI 0.0625
_diffrn_reflns_limit_h_max 17
_diffrn_reflns_limit_h_min -24
_diffrn_reflns_limit_k_max 6
_diffrn_reflns_limit_k_min -7
_diffrn_reflns_limit_l_max 19
_diffrn_reflns_limit_l_min -19
_diffrn_reflns_number 8763
_diffrn_reflns_theta_full 27.50
_diffrn_reflns_theta_max 27.50
_diffrn_reflns_theta_min 2.14
_diffrn_standards_decay_% 0
_diffrn_standards_number 0
_exptl_absorpt_coefficient_mu 0.219
_exptl_absorpt_correction_T_max 0.9784
_exptl_absorpt_correction_T_min 0.9574
_exptl_absorpt_correction_type multi-scan
_exptl_absorpt_process_details '(SADABS; Sheldrick, 1996)'
_exptl_crystal_colour colorless
_exptl_crystal_density_diffrn 1.335
_exptl_crystal_density_method 'not measured'
_exptl_crystal_description block
_exptl_crystal_F_000 672
_exptl_crystal_size_max 0.20
_exptl_crystal_size_mid 0.10
_exptl_crystal_size_min 0.10
_refine_diff_density_max 0.150
_refine_diff_density_min -0.141
_refine_ls_abs_structure_details 'Flack (1983), 1442 Friedel pairs'
_refine_ls_abs_structure_Flack -0.01(9)
_refine_ls_extinction_method none
_refine_ls_goodness_of_fit_ref 0.972
_refine_ls_hydrogen_treatment mixed
_refine_ls_matrix_type full
_refine_ls_number_parameters 207
_refine_ls_number_reflns 3326
_refine_ls_number_restraints 1
_refine_ls_restrained_S_all 0.972
_refine_ls_R_factor_all 0.1003
_refine_ls_R_factor_gt 0.0436
_refine_ls_shift/su_max 0.001
_refine_ls_shift/su_mean 0.000
_refine_ls_structure_factor_coef Fsqd
_refine_ls_weighting_details 'calc w=1/[\s^2^(Fo^2^)+(0.0345P)^2^] where P=(Fo^2^+2Fc^2^)/3'
_refine_ls_weighting_scheme calc
_refine_ls_wR_factor_gt 0.0772
_refine_ls_wR_factor_ref 0.0941
_reflns_number_gt 1877
_reflns_number_total 3326
_reflns_threshold_expression I>2\s(I)
_cod_data_source_file hg2495.cif
_cod_data_source_block I
_cod_depositor_comments
;
The following automatic conversions were performed:
'_symmetry_cell_setting' value 'Orthorhombic' changed to 'orthorhombic'
according to '/home/saulius/struct/CIF-dictionaries/cif_core.dic'
dictionary named 'cif_core.dic' version 2.4.1 from 2010-06-29.

Automatic conversion script
Id: cif_fix_enum 1527 2010-12-29 10:47:43Z saulius 

The following automatic conversions were performed:

'_symmetry_cell_setting' value 'Orthorhombic' changed to
'orthorhombic' according to
/home/saulius/struct/CIF-dictionaries/cif_core.dic dictionary named
'cif_core.dic' version 2.4.1 from 2010-06-29.

Automatic conversion script
Id: cif_fix_values 1715 2011-07-08 13:25:40Z adriana 
;
_cod_database_code 2221381
_cod_database_fobs_code 2221381

loop_
_symmetry_equiv_pos_as_xyz
'x, y, z'
'-x, -y, z+1/2'
'x+1/2, -y+1/2, z'
'-x+1/2, y+1/2, z+1/2'

loop_
_atom_site_type_symbol
_atom_site_label
_atom_site_fract_x
_atom_site_fract_y
_atom_site_fract_z
_atom_site_U_iso_or_equiv
_atom_site_adp_type
_atom_site_calc_flag
_atom_site_refinement_flags
_atom_site_occupancy
_atom_site_disorder_assembly
_atom_site_disorder_group
S S1 0.09788(5) -0.14517(15) 0.84062(6) 0.0691(3) Uani d . 1 . .
O O1 0.15780(12) 0.2624(4) 0.58697(15) 0.0736(7) Uani d . 1 . .
O O2 0.09476(11) -0.0245(4) 0.65679(14) 0.0650(6) Uani d . 1 . .
O O3 0.2436(2) 0.6611(6) 0.55376(16) 0.0945(10) Uani d . 1 . .
H H3A 0.275(3) 0.647(9) 0.502(4) 0.16(2) Uiso d . 1 . .
H H3C 0.223(3) 0.523(10) 0.551(3) 0.15(2) Uiso d . 1 . .
N N1 0.25532(13) 0.5824(4) 0.73178(16) 0.0526(7) Uani d . 1 . .
H H1A 0.2568 0.6315 0.6782 0.063 Uiso calc R 1 . .
N N2 0.22812(12) 0.3832(5) 0.84912(16) 0.0525(6) Uani d . 1 . .
N N3 0.19001(14) 0.2003(5) 0.88960(15) 0.0577(7) Uani d . 1 . .
C C1 0.34450(18) 1.0192(6) 0.7130(2) 0.0603(9) Uani d . 1 . .
H H1B 0.3120 0.9869 0.6689 0.072 Uiso calc R 1 . .
C C2 0.3920(2) 1.2072(6) 0.7024(2) 0.0719(11) Uani d . 1 . .
H H2A 0.3909 1.3011 0.6516 0.086 Uiso calc R 1 . .
C C3 0.4406(2) 1.2562(7) 0.7662(3) 0.0738(10) Uani d . 1 . .
H H3B 0.4727 1.3824 0.7588 0.089 Uiso calc R 1 . .
C C4 0.4416(2) 1.1188(7) 0.8405(3) 0.0839(10) Uani d . 1 . .
H H4A 0.4748 1.1508 0.8838 0.101 Uiso calc R 1 . .
C C5 0.39376(19) 0.9320(6) 0.8522(3) 0.0759(10) Uani d . 1 . .
H H5A 0.3947 0.8413 0.9038 0.091 Uiso calc R 1 . .
C C6 0.34440(16) 0.8779(6) 0.7882(2) 0.0512(8) Uani d . 1 . .
C C7 0.29409(17) 0.6804(5) 0.8010(2) 0.0527(8) Uani d . 1 . .
C C8 0.27674(16) 0.5545(6) 0.8748(2) 0.0544(9) Uani d . 1 . .
H H8A 0.2942 0.5792 0.9312 0.065 Uiso calc R 1 . .
C C9 0.21516(17) 0.3985(6) 0.76236(19) 0.0490(8) Uani d . 1 . .
C C10 0.15369(15) 0.1013(5) 0.8233(2) 0.0511(8) Uani d . 1 . .
C C11 0.16699(17) 0.2151(5) 0.7410(2) 0.0502(8) Uani d . 1 . .
C C12 0.14107(16) 0.1594(6) 0.6547(2) 0.0542(8) Uani d . 1 . .
C C13 0.0647(2) -0.1008(7) 0.5744(2) 0.0850(12) Uani d . 1 . .
H H13A 0.1009 -0.1654 0.5360 0.102 Uiso calc R 1 . .
H H13B 0.0422 0.0358 0.5452 0.102 Uiso calc R 1 . .
C C14 0.0120(2) -0.2929(7) 0.5953(3) 0.0986(13) Uani d . 1 . .
H H14A -0.0095 -0.3494 0.5421 0.148 Uiso calc R 1 . .
H H14B -0.0235 -0.2265 0.6333 0.148 Uiso calc R 1 . .
H H14C 0.0349 -0.4267 0.6242 0.148 Uiso calc R 1 . .
C C15 0.1101(2) -0.1931(7) 0.9562(3) 0.0873(13) Uani d . 1 . .
H H15A 0.0816 -0.3276 0.9751 0.131 Uiso calc R 1 . .
H H15B 0.0966 -0.0488 0.9876 0.131 Uiso calc R 1 . .
H H15C 0.1587 -0.2285 0.9677 0.131 Uiso calc R 1 . .

loop_
_atom_site_aniso_label
_atom_site_aniso_U_11
_atom_site_aniso_U_22
_atom_site_aniso_U_33
_atom_site_aniso_U_12
_atom_site_aniso_U_13
_atom_site_aniso_U_23
S1 0.0711(6) 0.0678(5) 0.0682(6) -0.0051(5) 0.0093(5) 0.0161(5)
O1 0.0939(19) 0.0829(16) 0.0440(12) -0.0255(15) -0.0010(14) 0.0096(12)
O2 0.0703(14) 0.0722(15) 0.0526(14) -0.0146(14) -0.0035(12) 0.0025(12)
O3 0.131(3) 0.107(3) 0.0453(15) -0.041(2) 0.0042(15) 0.0143(15)
N1 0.0628(17) 0.0571(16) 0.0377(15) 0.0017(14) -0.0024(13) 0.0054(14)
N2 0.0642(17) 0.0573(16) 0.0359(15) 0.0048(13) -0.0019(14) 0.0087(13)
N3 0.0700(19) 0.0583(16) 0.0448(16) -0.0010(15) 0.0068(15) 0.0150(14)
C1 0.057(2) 0.067(2) 0.056(2) -0.0041(19) -0.0011(16) 0.0014(18)
C2 0.082(3) 0.074(3) 0.060(2) -0.006(2) 0.013(2) 0.007(2)
C3 0.070(2) 0.076(2) 0.076(3) -0.015(2) 0.010(2) -0.010(2)
C4 0.089(3) 0.088(3) 0.075(3) -0.019(2) -0.015(3) -0.003(3)
C5 0.088(3) 0.077(2) 0.062(2) -0.011(2) -0.018(2) 0.006(2)
C6 0.054(2) 0.0534(18) 0.046(2) 0.0094(16) 0.0014(15) -0.0006(15)
C7 0.060(2) 0.0549(19) 0.0435(19) 0.0042(17) -0.0012(17) 0.0009(17)
C8 0.062(2) 0.060(2) 0.0403(18) 0.0040(18) -0.0048(15) 0.0020(16)
C9 0.0551(19) 0.056(2) 0.0365(18) 0.0079(17) 0.0028(15) 0.0095(16)
C10 0.0534(19) 0.0508(18) 0.049(2) 0.0074(15) 0.0022(15) 0.0050(16)
C11 0.057(2) 0.054(2) 0.0405(17) 0.0023(17) 0.0057(16) 0.0049(16)
C12 0.055(2) 0.055(2) 0.053(2) 0.0005(17) 0.0055(17) 0.0062(18)
C13 0.087(3) 0.101(3) 0.066(3) -0.026(2) -0.005(2) -0.011(2)
C14 0.108(3) 0.094(3) 0.095(3) -0.043(3) 0.001(3) -0.013(2)
C15 0.107(3) 0.089(3) 0.067(3) -0.005(2) 0.026(2) 0.027(2)

loop_
_atom_type_symbol
_atom_type_description
_atom_type_scat_dispersion_real
_atom_type_scat_dispersion_imag
_atom_type_scat_source
C C 0.0033 0.0016 'International Tables Vol C Tables 4.2.6.8 and 6.1.1.4'
H H 0.0000 0.0000 'International Tables Vol C Tables 4.2.6.8 and 6.1.1.4'
N N 0.0061 0.0033 'International Tables Vol C Tables 4.2.6.8 and 6.1.1.4'
O O 0.0106 0.0060 'International Tables Vol C Tables 4.2.6.8 and 6.1.1.4'
S S 0.1246 0.1234 'International Tables Vol C Tables 4.2.6.8 and 6.1.1.4'

loop_
_geom_angle_atom_site_label_1
_geom_angle_atom_site_label_2
_geom_angle_atom_site_label_3
_geom_angle_site_symmetry_1
_geom_angle_site_symmetry_3
_geom_angle
_geom_angle_publ_flag
C10 S1 C15 . . 100.60(17) ?
C12 O2 C13 . . 117.3(3) ?
H3A O3 H3C . . 99(4) ?
C9 N1 C7 . . 109.0(3) ?
C9 N1 H1A . . 125.5 ?
C7 N1 H1A . . 125.5 ?
C9 N2 C8 . . 111.1(3) ?
C9 N2 N3 . . 112.8(3) ?
C8 N2 N3 . . 136.2(3) ?
C10 N3 N2 . . 103.2(2) ?
C2 C1 C6 . . 121.1(3) ?
C2 C1 H1B . . 119.4 ?
C6 C1 H1B . . 119.4 ?
C3 C2 C1 . . 120.4(3) ?
C3 C2 H2A . . 119.8 ?
C1 C2 H2A . . 119.8 ?
C4 C3 C2 . . 119.5(4) ?
C4 C3 H3B . . 120.3 ?
C2 C3 H3B . . 120.3 ?
C3 C4 C5 . . 120.6(4) ?
C3 C4 H4A . . 119.7 ?
C5 C4 H4A . . 119.7 ?
C4 C5 C6 . . 120.9(4) ?
C4 C5 H5A . . 119.5 ?
C6 C5 H5A . . 119.5 ?
C1 C6 C5 . . 117.5(3) ?
C1 C6 C7 . . 121.9(3) ?
C5 C6 C7 . . 120.6(3) ?
C8 C7 N1 . . 107.5(3) ?
C8 C7 C6 . . 130.3(3) ?
N1 C7 C6 . . 122.1(3) ?
C7 C8 N2 . . 106.0(3) ?
C7 C8 H8A . . 127.0 ?
N2 C8 H8A . . 127.0 ?
N2 C9 N1 . . 106.4(3) ?
N2 C9 C11 . . 107.7(3) ?
N1 C9 C11 . . 146.0(3) ?
N3 C10 C11 . . 113.3(3) ?
N3 C10 S1 . . 121.0(2) ?
C11 C10 S1 . . 125.7(2) ?
C9 C11 C10 . . 103.1(3) ?
C9 C11 C12 . . 126.2(3) ?
C10 C11 C12 . . 130.6(3) ?
O1 C12 O2 . . 122.7(3) ?
O1 C12 C11 . . 125.9(3) ?
O2 C12 C11 . . 111.4(3) ?
O2 C13 C14 . . 106.6(3) ?
O2 C13 H13A . . 110.4 ?
C14 C13 H13A . . 110.4 ?
O2 C13 H13B . . 110.4 ?
C14 C13 H13B . . 110.4 ?
H13A C13 H13B . . 108.6 ?
C13 C14 H14A . . 109.5 ?
C13 C14 H14B . . 109.5 ?
H14A C14 H14B . . 109.5 ?
C13 C14 H14C . . 109.5 ?
H14A C14 H14C . . 109.5 ?
H14B C14 H14C . . 109.5 ?
S1 C15 H15A . . 109.5 ?
S1 C15 H15B . . 109.5 ?
H15A C15 H15B . . 109.5 ?
S1 C15 H15C . . 109.5 ?
H15A C15 H15C . . 109.5 ?
H15B C15 H15C . . 109.5 ?

loop_
_geom_bond_atom_site_label_1
_geom_bond_atom_site_label_2
_geom_bond_site_symmetry_2
_geom_bond_distance
_geom_bond_publ_flag
S1 C10 . 1.739(3) ?
S1 C15 . 1.795(4) ?
O1 C12 . 1.219(4) ?
O2 C12 . 1.339(3) ?
O2 C13 . 1.442(4) ?
O3 H3A . 0.99(6) ?
O3 H3C . 0.85(6) ?
N1 C9 . 1.348(3) ?
N1 C7 . 1.395(4) ?
N1 H1A . 0.8600 ?
N2 C9 . 1.347(4) ?
N2 C8 . 1.375(4) ?
N2 N3 . 1.383(3) ?
N3 C10 . 1.339(4) ?
C1 C2 . 1.380(4) ?
C1 C6 . 1.383(4) ?
C1 H1B . 0.9300 ?
C2 C3 . 1.368(5) ?
C2 H2A . 0.9300 ?
C3 C4 . 1.360(5) ?
C3 H3B . 0.9300 ?
C4 C5 . 1.382(4) ?
C4 H4A . 0.9300 ?
C5 C6 . 1.385(4) ?
C5 H5A . 0.9300 ?
C6 C7 . 1.459(4) ?
C7 C8 . 1.359(4) ?
C8 H8A . 0.9300 ?
C9 C11 . 1.399(4) ?
C10 C11 . 1.423(4) ?
C11 C12 . 1.436(4) ?
C13 C14 . 1.489(5) ?
C13 H13A . 0.9700 ?
C13 H13B . 0.9700 ?
C14 H14A . 0.9600 ?
C14 H14B . 0.9600 ?
C14 H14C . 0.9600 ?
C15 H15A . 0.9600 ?
C15 H15B . 0.9600 ?
C15 H15C . 0.9600 ?

loop_
_geom_contact_atom_site_label_1
_geom_contact_atom_site_label_2
_geom_contact_distance
_geom_contact_site_symmetry_1
_geom_contact_site_symmetry_2
_geom_contact_publ_flag
Cg1 Cg2 3.643(2) . 1_565 n

loop_
_geom_hbond_atom_site_label_D
_geom_hbond_atom_site_label_H
_geom_hbond_atom_site_label_A
_geom_hbond_site_symmetry_A
_geom_hbond_distance_DH
_geom_hbond_distance_HA
_geom_hbond_distance_DA
_geom_hbond_angle_DHA
O3 H3A N3 4_554 0.99(6) 1.86(6) 2.809(4) 160(5)

loop_
_geom_torsion_atom_site_label_1
_geom_torsion_atom_site_label_2
_geom_torsion_atom_site_label_3
_geom_torsion_atom_site_label_4
_geom_torsion_site_symmetry_1
_geom_torsion_site_symmetry_2
_geom_torsion_site_symmetry_3
_geom_torsion_site_symmetry_4
_geom_torsion
_geom_torsion_publ_flag
C9 N2 N3 C10 . . . . 0.9(3) ?
C8 N2 N3 C10 . . . . -178.6(3) ?
C6 C1 C2 C3 . . . . 0.6(5) ?
C1 C2 C3 C4 . . . . -0.3(5) ?
C2 C3 C4 C5 . . . . -0.5(6) ?
C3 C4 C5 C6 . . . . 1.0(6) ?
C2 C1 C6 C5 . . . . -0.1(5) ?
C2 C1 C6 C7 . . . . 179.2(3) ?
C4 C5 C6 C1 . . . . -0.7(5) ?
C4 C5 C6 C7 . . . . 179.9(3) ?
C9 N1 C7 C8 . . . . -0.4(3) ?
C9 N1 C7 C6 . . . . 178.0(2) ?
C1 C6 C7 C8 . . . . -165.9(3) ?
C5 C6 C7 C8 . . . . 13.5(5) ?
C1 C6 C7 N1 . . . . 16.2(4) ?
C5 C6 C7 N1 . . . . -164.4(3) ?
N1 C7 C8 N2 . . . . 0.1(3) ?
C6 C7 C8 N2 . . . . -178.1(3) ?
C9 N2 C8 C7 . . . . 0.2(3) ?
N3 N2 C8 C7 . . . . 179.7(3) ?
C8 N2 C9 N1 . . . . -0.5(3) ?
N3 N2 C9 N1 . . . . 179.9(2) ?
C8 N2 C9 C11 . . . . 178.4(2) ?
N3 N2 C9 C11 . . . . -1.2(3) ?
C7 N1 C9 N2 . . . . 0.5(3) ?
C7 N1 C9 C11 . . . . -177.5(4) ?
N2 N3 C10 C11 . . . . -0.2(3) ?
N2 N3 C10 S1 . . . . 178.80(19) ?
C15 S1 C10 N3 . . . . -0.8(3) ?
C15 S1 C10 C11 . . . . 178.0(3) ?
N2 C9 C11 C10 . . . . 1.0(3) ?
N1 C9 C11 C10 . . . . 179.0(4) ?
N2 C9 C11 C12 . . . . -177.1(3) ?
N1 C9 C11 C12 . . . . 0.9(7) ?
N3 C10 C11 C9 . . . . -0.5(3) ?
S1 C10 C11 C9 . . . . -179.5(2) ?
N3 C10 C11 C12 . . . . 177.5(3) ?
S1 C10 C11 C12 . . . . -1.4(5) ?
C13 O2 C12 O1 . . . . 0.4(4) ?
C13 O2 C12 C11 . . . . -179.7(3) ?
C9 C11 C12 O1 . . . . 0.8(5) ?
C10 C11 C12 O1 . . . . -176.9(3) ?
C9 C11 C12 O2 . . . . -179.1(3) ?
C10 C11 C12 O2 . . . . 3.2(4) ?
C12 O2 C13 C14 . . . . -176.1(3) ?

loop_
_cod_related_entry_id
_cod_related_entry_database
_cod_related_entry_code
1 ChemSpider 30655739
